data_7061233
loop_
_publ_author_name
'Lobana, Tarlok S.'
'Sandhu, Amanpreet K.'
'Hundal, Geeta'
'Jasinski, Jerry P.'

_publ_section_title
;
 Heterocyclic-2-thione derivatives of metals incorporating cyclopalladated
 azobenzenes of variable nuclearity and N,S-bridged 1D polymer of
 [bis(pyridine-2-thiolato)mercury(ii)]
;
_journal_issue 6
_journal_name_full 'New Journal of Chemistry'
_journal_page_first 2722
_journal_page_last 2729
_journal_paper_doi 10.1039/D1NJ05564J
_journal_volume 46
_journal_year 2022
_chemical_formula_moiety 'C10 H8 Hg N2 S2'
_chemical_formula_sum 'C10 H8 Hg N2 S2'
_chemical_formula_weight 420.91
_space_group_crystal_system monoclinic
_space_group_IT_number 5
_space_group_name_Hall 'C 2y'
_space_group_name_H-M_alt 'C 1 2 1'
_atom_sites_solution_hydrogens geom
_audit_creation_method SHELXL-2018/3
_audit_update_record
;
2021-12-30 deposited with the CCDC.	2022-01-10 downloaded from the CCDC.
;
_cell_angle_alpha 90
_cell_angle_beta 125.1040(10)
_cell_angle_gamma 90
_cell_formula_units_Z 2
_cell_length_a 15.0093(4)
_cell_length_b 4.08090(10)
_cell_length_c 11.0604(3)
_cell_measurement_reflns_used 3815
_cell_measurement_temperature 295(2)
_cell_measurement_theta_max 21.32
_cell_measurement_theta_min 2.44
_cell_volume 554.24(3)
_computing_cell_refinement 'Bruker SAINT'
_computing_data_collection 'Bruker APEX2'
_computing_data_reduction 'Bruker SAINT'
_computing_molecular_graphics 'Bruker SHELXTL'
_computing_publication_material 'Bruker SHELXTL'
_computing_structure_refinement 'SHELXL-2018/3 (Sheldrick, 2018)'
_computing_structure_solution 'Sir-92 (Altomare et al., 1993)'
_diffrn_ambient_temperature 295(2)
_diffrn_measured_fraction_theta_full 1.000
_diffrn_measured_fraction_theta_max 1.000
_diffrn_measurement_device_type 'Bruker APEX-II CCD'
_diffrn_measurement_method '\f and \w scans'
_diffrn_radiation_monochromator graphite
_diffrn_radiation_source 'fine-focus sealed tube'
_diffrn_radiation_type MoK\a
_diffrn_radiation_wavelength 0.71073
_diffrn_reflns_av_R_equivalents 0.0190
_diffrn_reflns_av_unetI/netI 0.0211
_diffrn_reflns_Laue_measured_fraction_full 1.000
_diffrn_reflns_Laue_measured_fraction_max 1.000
_diffrn_reflns_limit_h_max 20
_diffrn_reflns_limit_h_min -19
_diffrn_reflns_limit_k_max 4
_diffrn_reflns_limit_k_min -5
_diffrn_reflns_limit_l_max 15
_diffrn_reflns_limit_l_min -15
_diffrn_reflns_number 3533
_diffrn_reflns_point_group_measured_fraction_full 0.941
_diffrn_reflns_point_group_measured_fraction_max 0.890
_diffrn_reflns_theta_full 25.242
_diffrn_reflns_theta_max 30.017
_diffrn_reflns_theta_min 2.251
_exptl_absorpt_coefficient_mu 14.226
_exptl_absorpt_correction_T_max 0.073
_exptl_absorpt_correction_T_min 0.036
_exptl_absorpt_correction_type multi-scan
_exptl_absorpt_process_details 'SADABS-2008/1 - Bruker AXS area detector scaling and absorption correction'
_exptl_crystal_colour colorless
_exptl_crystal_density_diffrn 2.522
_exptl_crystal_description Prism
_exptl_crystal_F_000 388
_exptl_crystal_size_max 0.240
_exptl_crystal_size_mid 0.200
_exptl_crystal_size_min 0.170
_refine_diff_density_max 1.652
_refine_diff_density_min -1.269
_refine_diff_density_rms 0.156
_refine_ls_abs_structure_details
;
 Refined as an inversion twin.
;
_refine_ls_abs_structure_Flack 0.503(16)
_refine_ls_extinction_method none
_refine_ls_goodness_of_fit_ref 0.718
_refine_ls_hydrogen_treatment constr
_refine_ls_matrix_type full
_refine_ls_number_parameters 58
_refine_ls_number_reflns 1444
_refine_ls_number_restraints 1
_refine_ls_restrained_S_all 0.717
_refine_ls_R_factor_all 0.0222
_refine_ls_R_factor_gt 0.0222
_refine_ls_shift/su_max 0.000
_refine_ls_shift/su_mean 0.000
_refine_ls_structure_factor_coef Fsqd
_refine_ls_weighting_details 'w=1/[\s^2^(Fo^2^)+(0.0763P)^2^+0.6488P] where P=(Fo^2^+2Fc^2^)/3'
_refine_ls_weighting_scheme calc
_refine_ls_wR_factor_gt 0.0606
_refine_ls_wR_factor_ref 0.0606
_reflns_Friedel_coverage 0.575
_reflns_Friedel_fraction_full 0.861
_reflns_Friedel_fraction_max 0.746
_reflns_number_gt 1444
_reflns_number_total 1444
_reflns_threshold_expression 'I > 2\s(I)'
_cod_data_source_file d1nj05564j2.cif
_cod_data_source_block GTSL1
_cod_depositor_comments 'Adding full bibliography for 7061231--7061235.cif.'
_cod_original_sg_symbol_H-M 'C 2'
_cod_database_code 7061233
_shelx_shelxl_version_number 2018/3
_shelx_space_group_comment
;
The symmetry employed for this shelxl refinement is uniquely defined
by the following loop, which should always be used as a source of
symmetry information in preference to the above space-group names.
They are only intended as comments.
;
_shelx_estimated_absorpt_t_min 0.131
_shelx_estimated_absorpt_t_max 0.196

loop_
_space_group_symop_operation_xyz
'x, y, z'
'-x, y, -z'
'x+1/2, y+1/2, z'
'-x+1/2, y+1/2, -z'

loop_
_atom_site_label
_atom_site_type_symbol
_atom_site_fract_x
_atom_site_fract_y
_atom_site_fract_z
_atom_site_U_iso_or_equiv
_atom_site_adp_type
_atom_site_occupancy
_atom_site_site_symmetry_order
_atom_site_calc_flag
_atom_site_refinement_flags_posn
_atom_site_refinement_flags_adp
_atom_site_refinement_flags_occupancy
_atom_site_disorder_assembly
_atom_site_disorder_group
C1 C -0.1873(3) -0.5695(12) -0.2420(5) 0.0329(18) Uani 1 1 d G . . . .
C2 C -0.2648(4) -0.3899(14) -0.3657(5) 0.0384(14) Uani 1 1 d G . . . .
H2 H -0.251357 -0.326609 -0.434641 0.046 Uiso 1 1 calc R U . . .
C3 C -0.3624(4) -0.3051(15) -0.3865(6) 0.0489(18) Uani 1 1 d G . . . .
H3 H -0.414269 -0.184946 -0.469285 0.059 Uiso 1 1 calc R U . . .
C4 C -0.3825(4) -0.3997(16) -0.2835(7) 0.0485(19) Uani 1 1 d G . . . .
H4 H -0.447786 -0.342913 -0.297411 0.058 Uiso 1 1 calc R U . . .
C5 C -0.3050(4) -0.5792(15) -0.1598(6) 0.047(3) Uani 1 1 d G . . . .
H5 H -0.318392 -0.642545 -0.090891 0.056 Uiso 1 1 calc R U . . .
N1 N -0.2073(3) -0.6641(13) -0.1390(4) 0.0390(13) Uani 1 1 d G . . . .
S1 S -0.06592(16) -0.3251(5) -0.2112(2) 0.0382(4) Uani 1 1 d . . . . .
Hg1 Hg 0.000000 0.00000(2) 0.000000 0.03516(10) Uani 1 2 d S T P . .

loop_
_atom_site_aniso_label
_atom_site_aniso_U_11
_atom_site_aniso_U_22
_atom_site_aniso_U_33
_atom_site_aniso_U_23
_atom_site_aniso_U_13
_atom_site_aniso_U_12
C1 0.029(2) 0.037(5) 0.029(2) -0.0035(19) 0.015(2) -0.007(2)
C2 0.039(3) 0.039(3) 0.037(3) 0.003(2) 0.022(3) 0.005(3)
C3 0.038(4) 0.044(4) 0.049(4) 0.004(3) 0.016(3) 0.009(3)
C4 0.034(3) 0.051(5) 0.062(5) -0.002(3) 0.028(3) 0.001(3)
C5 0.037(3) 0.062(8) 0.045(3) -0.003(3) 0.026(3) 0.001(3)
N1 0.034(3) 0.048(4) 0.035(3) 0.004(3) 0.019(2) -0.002(3)
S1 0.0345(8) 0.0425(10) 0.0420(8) -0.0067(7) 0.0246(7) -0.0075(7)
Hg1 0.02837(14) 0.03403(16) 0.03597(14) 0.000 0.01436(10) 0.000

loop_
_atom_type_symbol
_atom_type_description
_atom_type_scat_dispersion_real
_atom_type_scat_dispersion_imag
_atom_type_scat_source
C C 0.0030 0.0020 'International Tables Vol C Tables 4.2.6.8 and 6.1.1.4'
H H 0.0000 0.0000 'International Tables Vol C Tables 4.2.6.8 and 6.1.1.4'
N N 0.0060 0.0030 'International Tables Vol C Tables 4.2.6.8 and 6.1.1.4'
S S 0.1250 0.1230 'International Tables Vol C Tables 4.2.6.8 and 6.1.1.4'
Hg Hg -2.3890 9.2270 'International Tables Vol C Tables 4.2.6.8 and 6.1.1.4'

loop_
_geom_angle_atom_site_label_1
_geom_angle_atom_site_label_2
_geom_angle_atom_site_label_3
_geom_angle
_geom_angle_site_symmetry_1
_geom_angle_site_symmetry_3
_geom_angle_publ_flag
C2 C1 N1 120.0 . . ?
C2 C1 S1 94.1(3) . . ?
N1 C1 S1 128.8(3) . . ?
C3 C2 C1 120.0 . . ?
C3 C2 H2 120.0 . . ?
C1 C2 H2 120.0 . . ?
C2 C3 C4 120.0 . . ?
C2 C3 H3 120.0 . . ?
C4 C3 H3 120.0 . . ?
C5 C4 C3 120.0 . . ?
C5 C4 H4 120.0 . . ?
C3 C4 H4 120.0 . . ?
C4 C5 N1 120.0 . . ?
C4 C5 H5 120.0 . . ?
N1 C5 H5 120.0 . . ?
C5 N1 C1 120.0 . . ?
C1 S1 Hg1 106.39(15) . . ?
S1 Hg1 S1 111.37(11) . 2 ?

loop_
_geom_bond_atom_site_label_1
_geom_bond_atom_site_label_2
_geom_bond_distance
_geom_bond_site_symmetry_2
_geom_bond_publ_flag
C1 C2 1.3900 . ?
C1 N1 1.3900 . ?
C1 S1 1.927(5) . ?
C2 C3 1.3900 . ?
C2 H2 0.9300 . ?
C3 C4 1.3900 . ?
C3 H3 0.9300 . ?
C4 C5 1.3900 . ?
C4 H4 0.9300 . ?
C5 N1 1.3900 . ?
C5 H5 0.9300 . ?
S1 Hg1 2.3533(19) . ?

loop_
_geom_torsion_atom_site_label_1
_geom_torsion_atom_site_label_2
_geom_torsion_atom_site_label_3
_geom_torsion_atom_site_label_4
_geom_torsion
_geom_torsion_site_symmetry_1
_geom_torsion_site_symmetry_2
_geom_torsion_site_symmetry_3
_geom_torsion_site_symmetry_4
_geom_torsion_publ_flag
N1 C1 C2 C3 0.0 . . . . ?
S1 C1 C2 C3 -140.2(3) . . . . ?
C1 C2 C3 C4 0.0 . . . . ?
C2 C3 C4 C5 0.0 . . . . ?
C3 C4 C5 N1 0.0 . . . . ?
C4 C5 N1 C1 0.0 . . . . ?
C2 C1 N1 C5 0.0 . . . . ?
S1 C1 N1 C5 124.9(4) . . . . ?
